data_7156001
loop_
_publ_author_name
'Yang, Ying'
'Hu, Zi-Lin'
'Li, Ren-Hao'
'Chen, Yi-Hui'
'Zhan, Zhuang-Ping'

_publ_section_title
;
 Pyrazole synthesis via a cascade Sonogashira coupling/cyclization of
 N-propargyl sulfonylhydrazones.
;
_journal_issue 2
_journal_name_full 'Organic &amp; biomolecular chemistry'
_journal_page_first 197
_journal_page_last 201
_journal_paper_doi 10.1039/c7ob02576a
_journal_volume 16
_journal_year 2018
_chemical_formula_moiety 'C24 H18 N4 O4 S'
_chemical_formula_sum 'C24 H18 N4 O4 S'
_chemical_formula_weight 458.48
_chemical_melting_point 404.5(15)
_chemical_name_systematic 2-((3-(4-nitrophenyl)-1-tosyl-1H-pyrazol-4-yl)methyl)benzonitrile
_space_group_crystal_system monoclinic
_space_group_IT_number 7
_space_group_name_Hall 'P -2yc'
_space_group_name_H-M_alt 'P 1 c 1'
_symmetry_space_group_name_Hall 'P -2yc'
_symmetry_space_group_name_H-M 'P 1 c 1'
_atom_sites_solution_hydrogens geom
_atom_sites_solution_primary iterative
_audit_creation_date 2016-06-20
_audit_creation_method
;
Olex2 1.2
(compiled 2016.02.19 svn.r3266 for OlexSys, GUI svn.r5155)
;
_audit_update_record
;
2017-10-18 deposited with the CCDC.
2017-11-29 downloaded from the CCDC.
;
_cell_angle_alpha 90
_cell_angle_beta 98.158(5)
_cell_angle_gamma 90
_cell_formula_units_Z 2
_cell_length_a 7.966(2)
_cell_length_b 9.708(3)
_cell_length_c 13.669(4)
_cell_measurement_reflns_used 3465
_cell_measurement_temperature 203
_cell_measurement_theta_max 26.654
_cell_measurement_theta_min 2.582
_cell_volume 1046.4(5)
_computing_cell_refinement 'SAINT v6.28A (Bruker, 2002)'
_computing_data_reduction 'SAINT v6.28A (Bruker, 2002)'
_computing_molecular_graphics 'Olex2 (Dolomanov et al., 2009)'
_computing_publication_material 'Olex2 (Dolomanov et al., 2009)'
_computing_structure_refinement 'ShelXL (Sheldrick, 2015)'
_computing_structure_solution
;
Superflip (Palatinus & Chapuis, 2007;Palatinus & van der Lee, 2008;
Palatinus et al., 2012)
;
_diffrn_ambient_temperature 203
_diffrn_measured_fraction_theta_full 0.998
_diffrn_measured_fraction_theta_max 0.990
_diffrn_measurement_device_type 'Xcalibur, Sapphire3, Gemini ultra'
_diffrn_radiation_type MoK\a
_diffrn_radiation_wavelength 0.71073
_diffrn_reflns_av_R_equivalents 0.0277
_diffrn_reflns_av_unetI/netI 0.0493
_diffrn_reflns_Laue_measured_fraction_full 0.998
_diffrn_reflns_Laue_measured_fraction_max 0.990
_diffrn_reflns_limit_h_max 10
_diffrn_reflns_limit_h_min -10
_diffrn_reflns_limit_k_max 12
_diffrn_reflns_limit_k_min -12
_diffrn_reflns_limit_l_max 17
_diffrn_reflns_limit_l_min -17
_diffrn_reflns_number 8979
_diffrn_reflns_point_group_measured_fraction_full 0.973
_diffrn_reflns_point_group_measured_fraction_max 0.940
_diffrn_reflns_theta_full 25.242
_diffrn_reflns_theta_max 27.789
_diffrn_reflns_theta_min 2.098
_exptl_absorpt_coefficient_mu 0.196
_exptl_absorpt_correction_T_max 1.0000
_exptl_absorpt_correction_T_min 0.915174
_exptl_absorpt_correction_type multi-scan
_exptl_absorpt_process_details
;
SADABS v.2.03 (Bruker,200?) was used for absorption correction.
R(int) was 0.0830 before and 0.0415 after correction.
The Ratio of minimum to maximum transmission is 0.9152.
The \l/2 correction factor is 0.0015.
;
_exptl_crystal_colour 'clear light colourless'
_exptl_crystal_colour_lustre clear
_exptl_crystal_colour_modifier light
_exptl_crystal_colour_primary colourless
_exptl_crystal_density_diffrn 1.455
_exptl_crystal_description block
_exptl_crystal_F_000 476
_exptl_crystal_size_max 0.2
_exptl_crystal_size_mid 0.2
_exptl_crystal_size_min 0.1
_refine_diff_density_max 0.246
_refine_diff_density_min -0.233
_refine_diff_density_rms 0.045
_refine_ls_abs_structure_details
;
 Flack x determined using 1726 quotients [(I+)-(I-)]/[(I+)+(I-)]
 (Parsons, Flack and Wagner, Acta Cryst. B69 (2013) 249-259).
;
_refine_ls_abs_structure_Flack 0.03(4)
_refine_ls_extinction_method none
_refine_ls_goodness_of_fit_ref 1.042
_refine_ls_hydrogen_treatment constr
_refine_ls_matrix_type full
_refine_ls_number_parameters 299
_refine_ls_number_reflns 4646
_refine_ls_number_restraints 2
_refine_ls_restrained_S_all 1.041
_refine_ls_R_factor_all 0.0468
_refine_ls_R_factor_gt 0.0423
_refine_ls_shift/su_max 0.004
_refine_ls_shift/su_mean 0.001
_refine_ls_structure_factor_coef Fsqd
_refine_ls_weighting_details 'w=1/[\s^2^(Fo^2^)+(0.0510P)^2^+0.0080P] where P=(Fo^2^+2Fc^2^)/3'
_refine_ls_weighting_scheme calc
_refine_ls_wR_factor_gt 0.0966
_refine_ls_wR_factor_ref 0.0990
_reflns_Friedel_coverage 0.896
_reflns_Friedel_fraction_full 0.947
_reflns_Friedel_fraction_max 0.890
_reflns_number_gt 4247
_reflns_number_total 4646
_reflns_threshold_expression 'I > 2\s(I)'
_cod_data_source_file c7ob02576a2.cif
_cod_data_source_block sad
_cod_depositor_comments
;
The following automatic conversions were performed:

'_chemical_melting_point' value '403-406' was changed to '404.5(15)'
- the average value was taken and precision was estimated.

Automatic conversion script
Id: cif_fix_values 4973 2017-02-22 13:04:09Z antanas 

 Adding full bibliography for 7156001.cif.
;
_cod_database_code 7156001
_shelx_space_group_comment
;
The symmetry employed for this shelxl refinement is uniquely defined
by the following loop, which should always be used as a source of
symmetry information in preference to the above space-group names.
They are only intended as comments.
;
_olex2_refinement_description
;
1. Fixed Uiso
 At 1.2 times of:
  All C(H) groups, All C(H,H) groups
 At 1.5 times of:
  All C(H,H,H) groups
2.a Secondary CH2 refined with riding coordinates:
 C10(H10A,H10B)
2.b Aromatic/amide H refined with riding coordinates:
 C1(H1), C19(H19), C5(H5), C8(H8), C24(H24), C6(H6), C12(H12), C9(H9),
 C13(H13), C15(H15), C14(H14), C23(H23), C20(H20)
2.c Idealised Me refined as rotating group:
 C22(H22A,H22B,H22C)
;
_shelx_shelxl_version_number 2014/7
_olex2_submission_special_instructions 'No special instructions were received'

loop_
_space_group_symop_operation_xyz
'x, y, z'
'x, -y, z+1/2'

loop_
_atom_site_label
_atom_site_type_symbol
_atom_site_fract_x
_atom_site_fract_y
_atom_site_fract_z
_atom_site_U_iso_or_equiv
_atom_site_adp_type
_atom_site_occupancy
_atom_site_site_symmetry_order
_atom_site_calc_flag
_atom_site_refinement_flags_posn
S S -0.20950(10) -0.40291(8) -0.69098(6) 0.0316(2) Uani 1 1 d .
O2 O -0.2311(3) -0.4997(2) -0.61783(18) 0.0412(6) Uani 1 1 d .
N2 N -0.3657(3) -0.2314(3) -0.58821(19) 0.0290(6) Uani 1 1 d .
O4 O -0.7858(3) 0.1417(3) -0.25103(19) 0.0479(7) Uani 1 1 d .
N1 N -0.2368(3) -0.2484(3) -0.6405(2) 0.0302(6) Uani 1 1 d .
O1 O -0.0566(3) -0.3915(3) -0.7292(2) 0.0419(7) Uani 1 1 d .
O3 O -0.9837(3) 0.0827(3) -0.3638(2) 0.0490(7) Uani 1 1 d .
N3 N -0.8357(4) 0.0934(3) -0.3308(2) 0.0341(6) Uani 1 1 d .
C3 C -0.3566(4) -0.1011(3) -0.5627(2) 0.0262(6) Uani 1 1 d .
C11 C -0.1505(4) 0.1768(3) -0.6879(2) 0.0258(6) Uani 1 1 d .
C7 C -0.7113(4) 0.0440(3) -0.3902(2) 0.0273(6) Uani 1 1 d .
C1 C -0.1505(4) -0.1311(3) -0.6504(2) 0.0291(7) Uani 1 1 d .
H1 H -0.0571 -0.1195 -0.6858 0.035 Uiso 1 1 calc R
C2 C -0.2231(4) -0.0334(3) -0.6002(2) 0.0260(6) Uani 1 1 d .
C4 C -0.4794(4) -0.0476(3) -0.5029(2) 0.0261(6) Uani 1 1 d .
C19 C -0.3495(5) -0.3960(3) -0.8816(3) 0.0372(8) Uani 1 1 d .
H19 H -0.2390 -0.3772 -0.8966 0.045 Uiso 1 1 calc R
C5 C -0.4307(4) 0.0370(3) -0.4235(2) 0.0295(7) Uani 1 1 d .
H5 H -0.3154 0.0642 -0.4084 0.035 Uiso 1 1 calc R
C8 C -0.7639(4) -0.0410(4) -0.4683(2) 0.0322(7) Uani 1 1 d .
H8 H -0.8796 -0.0671 -0.4835 0.039 Uiso 1 1 calc R
C24 C -0.5379(4) -0.4387(4) -0.7633(3) 0.0367(8) Uani 1 1 d .
H24 H -0.5562 -0.4499 -0.6965 0.044 Uiso 1 1 calc R
C6 C -0.5466(4) 0.0827(3) -0.3661(2) 0.0291(7) Uani 1 1 d .
H6 H -0.5127 0.1401 -0.3105 0.035 Uiso 1 1 calc R
C12 C 0.0073(4) 0.1936(4) -0.7146(3) 0.0326(7) Uani 1 1 d .
H12 H 0.1045 0.1660 -0.6705 0.039 Uiso 1 1 calc R
C16 C -0.2882(4) 0.2185(3) -0.7531(2) 0.0291(7) Uani 1 1 d .
C10 C -0.1740(4) 0.1147(3) -0.5909(2) 0.0303(7) Uani 1 1 d .
H10A H -0.0670 0.1234 -0.5447 0.036 Uiso 1 1 calc R
H10B H -0.2629 0.1664 -0.5627 0.036 Uiso 1 1 calc R
C17 C -0.4530(5) 0.2063(4) -0.7256(3) 0.0366(8) Uani 1 1 d .
N4 N -0.5816(4) 0.1964(4) -0.7010(3) 0.0597(10) Uani 1 1 d .
C9 C -0.6466(4) -0.0871(4) -0.5237(2) 0.0315(7) Uani 1 1 d .
H9 H -0.6806 -0.1475 -0.5776 0.038 Uiso 1 1 calc R
C13 C 0.0269(5) 0.2499(3) -0.8046(3) 0.0390(9) Uani 1 1 d .
H13 H 0.1373 0.2612 -0.8220 0.047 Uiso 1 1 calc R
C18 C -0.3778(4) -0.4129(3) -0.7854(3) 0.0323(7) Uani 1 1 d .
C15 C -0.2687(5) 0.2739(3) -0.8441(2) 0.0365(8) Uani 1 1 d .
H15 H -0.3653 0.3009 -0.8890 0.044 Uiso 1 1 calc R
C14 C -0.1107(5) 0.2895(4) -0.8687(3) 0.0410(9) Uani 1 1 d .
H14 H -0.0963 0.3282 -0.9308 0.049 Uiso 1 1 calc R
C23 C -0.6696(5) -0.4481(4) -0.8377(3) 0.0469(9) Uani 1 1 d .
H23 H -0.7806 -0.4653 -0.8228 0.056 Uiso 1 1 calc R
C20 C -0.4842(6) -0.4070(4) -0.9549(3) 0.0471(10) Uani 1 1 d .
H20 H -0.4663 -0.3964 -1.0217 0.056 Uiso 1 1 calc R
C21 C -0.6441(6) -0.4330(4) -0.9345(3) 0.0478(9) Uani 1 1 d .
C22 C -0.7904(8) -0.4462(7) -1.0154(4) 0.0851(17) Uani 1 1 d .
H22A H -0.7842 -0.5351 -1.0486 0.128 Uiso 1 1 calc GR
H22B H -0.7860 -0.3715 -1.0633 0.128 Uiso 1 1 calc GR
H22C H -0.8968 -0.4404 -0.9874 0.128 Uiso 1 1 calc GR

loop_
_atom_site_aniso_label
_atom_site_aniso_U_11
_atom_site_aniso_U_22
_atom_site_aniso_U_33
_atom_site_aniso_U_23
_atom_site_aniso_U_13
_atom_site_aniso_U_12
S 0.0344(4) 0.0260(4) 0.0358(4) -0.0035(4) 0.0102(3) 0.0043(3)
O2 0.0507(16) 0.0310(13) 0.0412(14) 0.0031(11) 0.0039(12) 0.0054(11)
N2 0.0301(14) 0.0293(13) 0.0296(14) -0.0030(11) 0.0116(11) -0.0008(11)
O4 0.0443(15) 0.0699(18) 0.0317(13) -0.0154(13) 0.0132(11) 0.0032(13)
N1 0.0324(15) 0.0269(14) 0.0340(14) -0.0046(11) 0.0138(12) 0.0001(11)
O1 0.0358(14) 0.0383(15) 0.0541(16) -0.0110(12) 0.0148(12) 0.0073(10)
O3 0.0261(13) 0.080(2) 0.0425(15) -0.0060(14) 0.0110(11) 0.0075(13)
N3 0.0343(16) 0.0420(16) 0.0282(14) 0.0025(12) 0.0116(12) 0.0060(12)
C3 0.0271(16) 0.0289(16) 0.0224(14) -0.0014(12) 0.0031(12) 0.0000(13)
C11 0.0297(15) 0.0190(14) 0.0295(16) -0.0038(12) 0.0068(13) -0.0014(12)
C7 0.0290(16) 0.0310(16) 0.0239(15) 0.0044(13) 0.0110(12) 0.0031(13)
C1 0.0264(16) 0.0313(17) 0.0308(16) -0.0017(14) 0.0081(13) -0.0028(13)
C2 0.0266(15) 0.0273(15) 0.0249(15) 0.0003(12) 0.0059(12) 0.0014(12)
C4 0.0255(16) 0.0257(15) 0.0290(15) 0.0022(13) 0.0102(12) 0.0032(12)
C19 0.043(2) 0.0335(19) 0.0373(19) -0.0014(14) 0.0144(16) 0.0040(15)
C5 0.0259(16) 0.0298(16) 0.0337(17) -0.0021(13) 0.0077(13) -0.0026(12)
C8 0.0243(16) 0.044(2) 0.0294(16) -0.0037(14) 0.0067(13) 0.0004(13)
C24 0.039(2) 0.0360(18) 0.0369(18) -0.0004(15) 0.0131(15) -0.0039(15)
C6 0.0336(18) 0.0278(16) 0.0274(15) -0.0033(13) 0.0100(13) -0.0002(13)
C12 0.0266(17) 0.0331(18) 0.0382(18) -0.0007(15) 0.0047(14) -0.0003(14)
C16 0.0304(16) 0.0216(15) 0.0349(16) -0.0063(13) 0.0033(13) -0.0009(12)
C10 0.0326(17) 0.0260(16) 0.0333(17) -0.0017(13) 0.0081(13) -0.0011(12)
C17 0.0301(18) 0.0339(18) 0.045(2) 0.0003(16) 0.0015(15) 0.0018(14)
N4 0.0297(17) 0.069(3) 0.082(3) 0.005(2) 0.0129(17) 0.0036(16)
C9 0.0303(17) 0.0411(19) 0.0231(16) -0.0072(14) 0.0043(13) -0.0033(14)
C13 0.041(2) 0.034(2) 0.046(2) 0.0008(16) 0.0221(17) -0.0064(15)
C18 0.0372(18) 0.0225(15) 0.0379(18) -0.0037(13) 0.0077(14) 0.0033(13)
C15 0.046(2) 0.0260(17) 0.0349(18) 0.0000(14) -0.0026(15) 0.0012(15)
C14 0.057(2) 0.0322(19) 0.0360(19) 0.0033(15) 0.0142(17) -0.0047(17)
C23 0.044(2) 0.041(2) 0.056(3) -0.0016(18) 0.0078(19) -0.0068(17)
C20 0.064(3) 0.041(2) 0.036(2) -0.0001(16) 0.0063(19) 0.0054(19)
C21 0.051(2) 0.039(2) 0.050(2) -0.0025(18) -0.0029(19) -0.0006(18)
C22 0.080(4) 0.097(4) 0.069(3) -0.001(3) -0.021(3) -0.008(3)

loop_
_atom_type_symbol
_atom_type_description
_atom_type_scat_dispersion_real
_atom_type_scat_dispersion_imag
_atom_type_scat_source
C C 0.0033 0.0016 'International Tables Vol C Tables 4.2.6.8 and 6.1.1.4'
H H 0.0000 0.0000 'International Tables Vol C Tables 4.2.6.8 and 6.1.1.4'
N N 0.0061 0.0033 'International Tables Vol C Tables 4.2.6.8 and 6.1.1.4'
O O 0.0106 0.0060 'International Tables Vol C Tables 4.2.6.8 and 6.1.1.4'
S S 0.1246 0.1234 'International Tables Vol C Tables 4.2.6.8 and 6.1.1.4'

loop_
_geom_angle_atom_site_label_1
_geom_angle_atom_site_label_2
_geom_angle_atom_site_label_3
_geom_angle
O2 S N1 105.64(15)
O2 S C18 109.57(16)
N1 S C18 103.05(15)
O1 S O2 121.53(16)
O1 S N1 104.70(14)
O1 S C18 110.52(16)
C3 N2 N1 104.0(3)
N2 N1 S 118.8(2)
N2 N1 C1 113.0(2)
C1 N1 S 128.1(2)
O4 N3 O3 123.6(3)
O4 N3 C7 118.3(3)
O3 N3 C7 118.1(3)
N2 C3 C2 111.7(3)
N2 C3 C4 118.5(3)
C2 C3 C4 129.8(3)
C12 C11 C16 118.1(3)
C12 C11 C10 121.4(3)
C16 C11 C10 120.5(3)
C8 C7 N3 118.7(3)
C6 C7 N3 119.1(3)
C6 C7 C8 122.3(3)
N1 C1 C2 106.3(3)
C3 C2 C10 128.5(3)
C1 C2 C3 104.9(3)
C1 C2 C10 126.5(3)
C5 C4 C3 121.4(3)
C5 C4 C9 119.2(3)
C9 C4 C3 119.4(3)
C20 C19 C18 118.3(4)
C6 C5 C4 120.7(3)
C9 C8 C7 118.4(3)
C23 C24 C18 119.3(3)
C7 C6 C5 118.6(3)
C11 C12 C13 120.8(3)
C11 C16 C17 119.1(3)
C11 C16 C15 121.1(3)
C15 C16 C17 119.7(3)
C2 C10 C11 112.2(3)
N4 C17 C16 178.0(4)
C8 C9 C4 120.9(3)
C14 C13 C12 120.4(3)
C19 C18 S 119.5(3)
C19 C18 C24 121.0(3)
C24 C18 S 119.5(3)
C14 C15 C16 119.5(3)
C15 C14 C13 120.0(3)
C24 C23 C21 120.7(4)
C19 C20 C21 121.6(4)
C23 C21 C22 119.8(5)
C20 C21 C23 119.1(4)
C20 C21 C22 121.1(4)

loop_
_geom_bond_atom_site_label_1
_geom_bond_atom_site_label_2
_geom_bond_distance
S O2 1.400(3)
S N1 1.678(3)
S O1 1.396(3)
S C18 1.727(4)
N2 N1 1.342(3)
N2 C3 1.312(4)
O4 N3 1.201(4)
N1 C1 1.347(4)
O3 N3 1.206(4)
N3 C7 1.449(4)
C3 C2 1.407(4)
C3 C4 1.457(4)
C11 C12 1.368(4)
C11 C16 1.373(4)
C11 C10 1.491(4)
C7 C8 1.367(5)
C7 C6 1.360(5)
C1 C2 1.348(4)
C2 C10 1.492(4)
C4 C5 1.372(4)
C4 C9 1.377(4)
C19 C18 1.375(5)
C19 C20 1.364(5)
C5 C6 1.368(4)
C8 C9 1.359(4)
C24 C18 1.375(5)
C24 C23 1.357(5)
C12 C13 1.375(5)
C16 C17 1.421(5)
C16 C15 1.384(5)
C17 N4 1.127(5)
C13 C14 1.358(5)
C15 C14 1.357(5)
C23 C21 1.375(6)
C20 C21 1.366(6)
C21 C22 1.494(6)
